data_8106682
loop_
_publ_author_name
'Wu, Qiong'
'Pu, Qing'
'Liu, Dian'
'Ju, Hong-Ping'
'Qiao, Yong-Feng'
'Wang, Xiao-Yan'
'Wu, Yong-Mei'
'Zou, Tao-Yu'
'Wang, Hai'

_publ_section_title
;
 Crystal structure of
 diazido-dimethanolato-bis(\m2-2-(((3-oxidopropyl)imino)methyl)phenolato-\k4
 O:O,O&#x2032;,N)dimanganese(III), C22H28Mn2N8O6
;
_journal_issue 5
_journal_name_full 'Zeitschrift f\"ur Kristallographie - New Crystal Structures'
_journal_page_first 799
_journal_page_last 800
_journal_paper_doi 10.1515/ncrs-2017-0049
_journal_volume 232
_journal_year 2017
_chemical_formula_sum 'C22 H28 Mn2 N8 O6'
_chemical_formula_weight 610.40
_space_group_IT_number 2
_space_group_name_Hall '-P 1'
_space_group_name_H-M_alt 'P -1'
_symmetry_cell_setting triclinic
_symmetry_space_group_name_H-M 'P -1'
_atom_sites_solution_hydrogens geom
_atom_sites_solution_primary direct
_atom_sites_solution_secondary difmap
_cell_angle_alpha 98.58(3)
_cell_angle_beta 96.15(3)
_cell_angle_gamma 107.67(3)
_cell_formula_units_Z 1
_cell_length_a 7.2827(15)
_cell_length_b 8.6433(17)
_cell_length_c 11.410(2)
_cell_measurement_reflns_used 6593
_cell_measurement_temperature 293(2)
_cell_measurement_theta_max 54.977
_cell_measurement_theta_min 5.872
_cell_volume 667.8(3)
_computing_cell_refinement 'RAPID AUTO'
_computing_data_collection 'RAPID AUTO'
_computing_data_reduction 'RAPID AUTO'
_computing_structure_refinement 'SHELXL-97 (Sheldrick, 1997)'
_computing_structure_solution 'SHELXS-97 (Sheldrick, 1990)'
_diffrn_ambient_temperature 293(2)
_diffrn_detector_area_resol_mean 0.01
_diffrn_measured_fraction_theta_full 0.991
_diffrn_measured_fraction_theta_max 0.991
_diffrn_measurement_device_type 'Rigaku RAXIS RAPID IP'
_diffrn_measurement_method Oscillation
_diffrn_radiation_monochromator graphite
_diffrn_radiation_source 'fine-focus sealed tube'
_diffrn_radiation_type MoK\a
_diffrn_radiation_wavelength 0.71073
_diffrn_reflns_av_R_equivalents 0.0470
_diffrn_reflns_av_sigmaI/netI 0.0704
_diffrn_reflns_limit_h_max 9
_diffrn_reflns_limit_h_min -9
_diffrn_reflns_limit_k_max 11
_diffrn_reflns_limit_k_min -11
_diffrn_reflns_limit_l_max 13
_diffrn_reflns_limit_l_min -14
_diffrn_reflns_number 6593
_diffrn_reflns_theta_full 27.48
_diffrn_reflns_theta_max 27.48
_diffrn_reflns_theta_min 3.21
_exptl_absorpt_coefficient_mu 0.988
_exptl_absorpt_correction_T_max 0.708
_exptl_absorpt_correction_T_min 0.435
_exptl_absorpt_correction_type analytical
_exptl_absorpt_process_details 'ABSCOR by T.Higashi    8 March, 1995'
_exptl_crystal_colour dark-green
_exptl_crystal_density_diffrn 1.568
_exptl_crystal_density_method 'not measured'
_exptl_crystal_description pillar
_exptl_crystal_F_000 376
_exptl_crystal_size_max 0.35
_exptl_crystal_size_mid 0.18
_exptl_crystal_size_min 0.15
_refine_diff_density_max 0.547
_refine_diff_density_min -0.738
_refine_diff_density_rms 0.122
_refine_ls_extinction_coef 0.041(3)
_refine_ls_extinction_method SHELXL
_refine_ls_goodness_of_fit_ref 0.948
_refine_ls_hydrogen_treatment empirical
_refine_ls_matrix_type full
_refine_ls_number_parameters 172
_refine_ls_number_reflns 3041
_refine_ls_number_restraints 0
_refine_ls_restrained_S_all 0.948
_refine_ls_R_factor_all 0.0507
_refine_ls_R_factor_gt 0.0414
_refine_ls_shift/su_max 0.001
_refine_ls_shift/su_mean 0.000
_refine_ls_structure_factor_coef Fsqd
_refine_ls_weighting_details 'calc w=1/[\s^2^(Fo^2^)+(0.1000P)^2^+0.0000P] where P=(Fo^2^+2Fc^2^)/3'
_refine_ls_weighting_scheme calc
_refine_ls_wR_factor_gt 0.1201
_refine_ls_wR_factor_ref 0.1376
_reflns_number_gt 2482
_reflns_number_total 3041
_reflns_threshold_expression >2sigma(I)
_cod_data_source_file suppl_ncrs-2017-0049_suppl.cif
_cod_data_source_block 1
_cod_original_cell_volume 667.8(2)
_cod_original_sg_symbol_H-M P-1
_cod_original_formula_sum 'C22 H28 Mn2 N8 O6 '
_cod_database_code 8106682

loop_
_symmetry_equiv_pos_as_xyz
'x, y, z'
'-x, -y, -z'

loop_
_atom_site_label
_atom_site_type_symbol
_atom_site_fract_x
_atom_site_fract_y
_atom_site_fract_z
_atom_site_U_iso_or_equiv
_atom_site_adp_type
_atom_site_occupancy
_atom_site_symmetry_multiplicity
_atom_site_calc_flag
_atom_site_refinement_flags
_atom_site_disorder_assembly
_atom_site_disorder_group
Mn1 Mn -0.00166(5) 0.91026(4) 0.87763(3) 0.03005(16) Uani 1 1 d . . .
O3 O -0.1103(3) 1.0652(2) 0.95540(15) 0.0329(4) Uani 1 1 d . . .
O2 O -0.2781(3) 0.7163(2) 0.91414(17) 0.0460(5) Uani 1 1 d . . .
O1 O 0.0933(3) 0.7421(2) 0.82476(15) 0.0435(4) Uani 1 1 d . . .
N1 N -0.1351(3) 0.8998(3) 0.71247(18) 0.0339(4) Uani 1 1 d . . .
N2 N 0.2557(3) 1.1140(3) 0.85423(19) 0.0446(6) Uani 1 1 d . . .
N3 N 0.2749(3) 1.1586(3) 0.7617(2) 0.0406(5) Uani 1 1 d . . .
C10 C -0.0749(4) 0.8426(3) 0.6183(2) 0.0392(6) Uani 1 1 d . . .
H10A H -0.1307 0.8551 0.5446 0.047 Uiso 1 1 calc R . .
C9 C -0.2508(4) 1.1358(4) 0.7785(2) 0.0443(6) Uani 1 1 d . . .
H9A H -0.1212 1.2065 0.7731 0.053 Uiso 1 1 calc R . .
H9B H -0.3438 1.1882 0.7516 0.053 Uiso 1 1 calc R . .
C1 C 0.1434(4) 0.7099(3) 0.7168(2) 0.0372(5) Uani 1 1 d . . .
C11 C -0.2614(4) 1.1202(4) 0.9075(2) 0.0479(7) Uani 1 1 d . . .
H11A H -0.2505 1.2267 0.9546 0.057 Uiso 1 1 calc R . .
H11B H -0.3870 1.0424 0.9126 0.057 Uiso 1 1 calc R . .
C8 C -0.2938(4) 0.9702(4) 0.6967(2) 0.0442(6) Uani 1 1 d . . .
H8A H -0.4126 0.8935 0.7125 0.053 Uiso 1 1 calc R . .
H8B H -0.3162 0.9831 0.6140 0.053 Uiso 1 1 calc R . .
C5 C 0.1300(5) 0.7225(4) 0.5069(2) 0.0518(7) Uani 1 1 d . . .
H5A H 0.0815 0.7553 0.4395 0.062 Uiso 1 1 calc R . .
C2 C 0.2687(4) 0.6169(3) 0.7056(3) 0.0464(6) Uani 1 1 d . . .
H2B H 0.3142 0.5793 0.7715 0.056 Uiso 1 1 calc R . .
N4 N 0.2960(5) 1.2001(4) 0.6714(3) 0.0702(9) Uani 1 1 d . . .
C6 C 0.0692(4) 0.7620(3) 0.6168(2) 0.0387(6) Uani 1 1 d . . .
C12 C -0.2869(7) 0.5494(4) 0.9100(4) 0.0817(13) Uani 1 1 d . . .
H12A H -0.4115 0.4870 0.9267 0.123 Uiso 1 1 calc R . .
H12B H -0.1852 0.5449 0.9690 0.123 Uiso 1 1 calc R . .
H12C H -0.2699 0.5034 0.8316 0.123 Uiso 1 1 calc R . .
C4 C 0.2579(6) 0.6376(4) 0.4969(3) 0.0602(9) Uani 1 1 d . . .
H4A H 0.3010 0.6173 0.4241 0.072 Uiso 1 1 calc R . .
C3 C 0.3252(5) 0.5805(4) 0.5953(3) 0.0564(8) Uani 1 1 d . . .
H3A H 0.4083 0.5178 0.5870 0.068 Uiso 1 1 calc R . .

loop_
_atom_site_aniso_label
_atom_site_aniso_U_11
_atom_site_aniso_U_22
_atom_site_aniso_U_33
_atom_site_aniso_U_23
_atom_site_aniso_U_13
_atom_site_aniso_U_12
Mn1 0.0373(2) 0.0364(2) 0.0220(2) 0.00758(15) 0.00578(15) 0.01880(16)
O3 0.0401(9) 0.0418(9) 0.0255(8) 0.0098(7) 0.0054(7) 0.0245(7)
O2 0.0523(11) 0.0406(10) 0.0412(10) 0.0062(8) 0.0080(8) 0.0101(8)
O1 0.0646(12) 0.0523(11) 0.0290(9) 0.0122(8) 0.0156(8) 0.0365(9)
N1 0.0382(10) 0.0351(10) 0.0275(10) 0.0072(8) 0.0022(8) 0.0110(8)
N2 0.0393(11) 0.0575(14) 0.0324(11) 0.0112(10) 0.0073(9) 0.0071(10)
N3 0.0366(10) 0.0448(12) 0.0420(12) 0.0131(10) 0.0056(9) 0.0135(9)
C10 0.0515(14) 0.0381(12) 0.0235(11) 0.0064(10) 0.0021(10) 0.0092(11)
C9 0.0528(15) 0.0568(16) 0.0376(13) 0.0183(12) 0.0054(11) 0.0347(13)
C1 0.0449(12) 0.0326(11) 0.0328(12) 0.0029(10) 0.0098(10) 0.0110(10)
C11 0.0525(15) 0.0733(19) 0.0379(13) 0.0216(13) 0.0106(11) 0.0434(14)
C8 0.0398(13) 0.0565(16) 0.0376(13) 0.0146(12) -0.0016(10) 0.0176(12)
C5 0.075(2) 0.0499(15) 0.0314(13) 0.0076(12) 0.0192(13) 0.0182(14)
C2 0.0567(15) 0.0449(14) 0.0418(14) 0.0044(12) 0.0141(12) 0.0224(12)
N4 0.0755(19) 0.083(2) 0.0503(15) 0.0379(15) 0.0078(13) 0.0124(16)
C6 0.0543(14) 0.0322(11) 0.0264(11) 0.0006(10) 0.0124(11) 0.0100(10)
C12 0.085(3) 0.0449(17) 0.119(4) 0.020(2) 0.042(3) 0.0151(17)
C4 0.083(2) 0.0554(17) 0.0432(16) 0.0003(14) 0.0308(16) 0.0210(16)
C3 0.0656(18) 0.0513(16) 0.0566(18) -0.0027(14) 0.0249(16) 0.0262(14)

loop_
_atom_type_symbol
_atom_type_description
_atom_type_scat_dispersion_real
_atom_type_scat_dispersion_imag
_atom_type_scat_source
C C 0.0033 0.0016 'International Tables Vol C Tables 4.2.6.8 and 6.1.1.4'
H H 0.0000 0.0000 'International Tables Vol C Tables 4.2.6.8 and 6.1.1.4'
N N 0.0061 0.0033 'International Tables Vol C Tables 4.2.6.8 and 6.1.1.4'
O O 0.0106 0.0060 'International Tables Vol C Tables 4.2.6.8 and 6.1.1.4'
Mn Mn 0.3368 0.7283 'International Tables Vol C Tables 4.2.6.8 and 6.1.1.4'

loop_
_geom_angle_atom_site_label_1
_geom_angle_atom_site_label_2
_geom_angle_atom_site_label_3
_geom_angle
_geom_angle_site_symmetry_1
_geom_angle_site_symmetry_3
O1 Mn1 O3 169.96(8) . .
O1 Mn1 O3 93.75(8) . 2_577
O3 Mn1 O3 78.76(8) . 2_577
O1 Mn1 N1 92.39(9) . .
O3 Mn1 N1 94.95(8) . .
O3 Mn1 N1 173.64(7) 2_577 .
O1 Mn1 N2 95.65(10) . .
O3 Mn1 N2 91.09(9) . .
O3 Mn1 N2 90.20(9) 2_577 .
N1 Mn1 N2 90.84(9) . .
O1 Mn1 O2 89.53(9) . .
O3 Mn1 O2 83.55(8) . .
O3 Mn1 O2 87.73(8) 2_577 .
N1 Mn1 O2 90.68(9) . .
N2 Mn1 O2 174.53(7) . .
O1 Mn1 Mn1 132.37(6) . 2_577
O3 Mn1 Mn1 39.81(5) . 2_577
O3 Mn1 Mn1 38.95(5) 2_577 2_577
N1 Mn1 Mn1 134.75(7) . 2_577
N2 Mn1 Mn1 90.83(7) . 2_577
O2 Mn1 Mn1 84.38(6) . 2_577
C11 O3 Mn1 128.68(16) . .
C11 O3 Mn1 128.95(16) . 2_577
Mn1 O3 Mn1 101.24(8) . 2_577
C12 O2 Mn1 120.8(2) . .
C1 O1 Mn1 125.92(18) . .
C10 N1 C8 118.7(2) . .
C10 N1 Mn1 121.04(19) . .
C8 N1 Mn1 120.06(16) . .
N3 N2 Mn1 123.13(18) . .
N4 N3 N2 178.6(3) . .
N1 C10 C6 126.0(2) . .
N1 C10 H10A 117.0 . .
C6 C10 H10A 117.0 . .
C11 C9 C8 112.3(3) . .
C11 C9 H9A 109.1 . .
C8 C9 H9A 109.1 . .
C11 C9 H9B 109.1 . .
C8 C9 H9B 109.1 . .
H9A C9 H9B 107.9 . .
O1 C1 C2 117.4(2) . .
O1 C1 C6 122.1(2) . .
C2 C1 C6 120.5(2) . .
O3 C11 C9 111.0(2) . .
O3 C11 H11A 109.4 . .
C9 C11 H11A 109.4 . .
O3 C11 H11B 109.4 . .
C9 C11 H11B 109.4 . .
H11A C11 H11B 108.0 . .
N1 C8 C9 112.8(2) . .
N1 C8 H8A 109.0 . .
C9 C8 H8A 109.0 . .
N1 C8 H8B 109.0 . .
C9 C8 H8B 109.0 . .
H8A C8 H8B 107.8 . .
C4 C5 C6 121.4(3) . .
C4 C5 H5A 119.3 . .
C6 C5 H5A 119.3 . .
C1 C2 C3 119.4(3) . .
C1 C2 H2B 120.3 . .
C3 C2 H2B 120.3 . .
C5 C6 C1 118.2(3) . .
C5 C6 C10 117.9(3) . .
C1 C6 C10 123.7(2) . .
O2 C12 H12A 109.5 . .
O2 C12 H12B 109.5 . .
H12A C12 H12B 109.5 . .
O2 C12 H12C 109.5 . .
H12A C12 H12C 109.5 . .
H12B C12 H12C 109.5 . .
C5 C4 C3 120.2(3) . .
C5 C4 H4A 119.9 . .
C3 C4 H4A 119.9 . .
C4 C3 C2 120.2(3) . .
C4 C3 H3A 119.9 . .
C2 C3 H3A 119.9 . .

loop_
_geom_bond_atom_site_label_1
_geom_bond_atom_site_label_2
_geom_bond_distance
_geom_bond_site_symmetry_2
Mn1 O1 1.8417(19) .
Mn1 O3 1.9096(18) .
Mn1 O3 1.9446(18) 2_577
Mn1 N1 2.002(2) .
Mn1 N2 2.220(2) .
Mn1 O2 2.319(2) .
Mn1 Mn1 2.9793(11) 2_577
O3 C11 1.415(3) .
O3 Mn1 1.9446(18) 2_577
O2 C12 1.418(4) .
O1 C1 1.335(3) .
N1 C10 1.291(3) .
N1 C8 1.467(4) .
N2 N3 1.184(3) .
N3 N4 1.152(3) .
C10 C6 1.425(4) .
C10 H10A 0.9300 .
C9 C11 1.506(4) .
C9 C8 1.512(4) .
C9 H9A 0.9700 .
C9 H9B 0.9700 .
C1 C2 1.391(4) .
C1 C6 1.402(4) .
C11 H11A 0.9700 .
C11 H11B 0.9700 .
C8 H8A 0.9700 .
C8 H8B 0.9700 .
C5 C4 1.353(5) .
C5 C6 1.404(3) .
C5 H5A 0.9300 .
C2 C3 1.387(4) .
C2 H2B 0.9300 .
C12 H12A 0.9600 .
C12 H12B 0.9600 .
C12 H12C 0.9600 .
C4 C3 1.392(5) .
C4 H4A 0.9300 .
C3 H3A 0.9300 .
